data_1575617
loop_
_publ_author_name
'Yoshitani, Akihiro'
'Sasage, Tomonari'
'Kato, Ranmaru'
'Suzuki, Takahiro'
'Ikeuchi, Kazutada'
'Tanino, Keiji'

_publ_section_title
;
 Remodelling of tricyclic carbon frameworks with a norbornene scaffold.
;
_journal_issue 84
_journal_name_full 'Chemical communications (Cambridge, England)'
_journal_page_first 16372
_journal_page_last 16375
_journal_paper_doi 10.1039/d5cc04790k
_journal_volume 61
_journal_year 2025
_chemical_formula_moiety 'C17 H19 Br O3'
_chemical_formula_sum 'C17 H19 Br O3'
_chemical_formula_weight 351.23
_space_group_crystal_system monoclinic
_space_group_IT_number 14
_space_group_name_Hall '-P 2ybc'
_space_group_name_H-M_alt 'P 1 21/c 1'
_atom_sites_solution_hydrogens geom
_atom_sites_solution_primary dual
_audit_creation_date 2024-10-24
_audit_creation_method
;
Olex2 1.3-ac4
(compiled 2020.11.27 svn.r5f609507 for Rigaku Oxford Diffraction, GUI svn.r6214)
;
_audit_update_record
;
2024-12-10 deposited with the CCDC.	2025-09-05 downloaded from the CCDC.
;
_cell_angle_alpha 90
_cell_angle_beta 99.531(3)
_cell_angle_gamma 90
_cell_formula_units_Z 4
_cell_length_a 9.8852(3)
_cell_length_b 12.7120(4)
_cell_length_c 12.5984(3)
_cell_measurement_reflns_used 5732
_cell_measurement_temperature 150
_cell_measurement_theta_max 76.5880
_cell_measurement_theta_min 3.5350
_cell_volume 1561.27(8)
_computing_cell_refinement 'CrysAlisPro 1.171.41.113a (Rigaku OD, 2021)'
_computing_data_collection 'CrysAlisPro 1.171.41.113a (Rigaku OD, 2021)'
_computing_data_reduction 'CrysAlisPro 1.171.41.113a (Rigaku OD, 2021)'
_computing_molecular_graphics 'Olex2 1.3-ac4 (Dolomanov et al., 2009)'
_computing_publication_material 'Olex2 1.3-ac4 (Dolomanov et al., 2009)'
_computing_structure_refinement 'SHELXL 2018/3 (Sheldrick, 2015)'
_computing_structure_solution 'SHELXT 2018/2 (Sheldrick, 2018)'
_diffrn_ambient_temperature 150
_diffrn_detector 'Hybrid Pixel Array Detector'
_diffrn_detector_area_resol_mean 10.0000
_diffrn_detector_type HyPix
_diffrn_measured_fraction_theta_full 1.000
_diffrn_measured_fraction_theta_max 1.000
_diffrn_measurement_details
;
List of Runs (angles in degrees, time in seconds):

  # Type    Start    End  Width  t~exp~   \w     \q     \k     \f   Frames
#--------------------------------------------------------------------------
  1  \w     75.00 110.00   0.50    0.05    --   42.91 125.00   0.00   70
  2  \w     79.00 109.00   0.50    0.05    --   42.91 125.00 -90.00   60
  3  \w    111.00 158.00   0.50    0.10    --  112.36 102.00  72.00   94
  4  \w     79.00 112.00   0.50    0.10    --  112.36 125.00 150.00   66
  5  \w    141.00 167.00   0.50    0.10    --  112.36 125.00 150.00   52
  6  \w     90.00 177.00   0.50    0.10    --  112.36  61.00  30.00  174
  7  \w     -9.00  17.00   0.50    0.05    --   42.91-102.00 -30.00   52
  8  \w     37.00  74.00   0.50    0.05    --   42.91-102.00 -30.00   74
  9  \w     62.00 106.00   0.50    0.10    --  112.36-102.00 -30.00   88
 10  \w     41.00  71.00   0.50    0.10    --  112.36 -61.00 -60.00   60
 11  \w     41.00  67.00   0.50    0.10    --  112.36 -61.00 -30.00   52
 12  \w     40.00  98.00   0.50    0.10    --  112.36 -77.00 120.00  116
 13  \w     43.00  70.00   0.50    0.10    --  112.36 -61.00  30.00   54
 14  \w     39.00  65.00   0.50    0.10    --  112.36 -61.00   0.00   52
 15  \w    -36.00  26.00   0.50    0.05    --   42.91 -19.00-180.00  124
 16  \w    -82.00  -7.00   0.50    0.05    --  -42.91 102.00  72.00  150
 17  \w   -105.00 -61.00   0.50    0.10    -- -106.00 102.00  72.00   88
 18  \w   -154.00-103.00   0.50    0.10    -- -106.00 -30.00-120.00  102
 19  \w   -163.00 -89.00   0.50    0.10    -- -106.00-102.00 -30.00  148
 20  \w    -26.00  38.00   0.50    0.05    --  -42.91  19.00   0.00  128
 21  \w    -70.00 -35.00   0.50    0.10    -- -106.00  61.00 -60.00   70
 22  \w    -71.00 -46.00   0.50    0.10    -- -106.00  61.00 -90.00   50
 23  \w    -69.00 -35.00   0.50    0.10    -- -106.00  61.00-120.00   68
;
_diffrn_measurement_device 'four-circle diffractometer'
_diffrn_measurement_device_type 'XtaLAB Synergy, Single source at home/near, HyPix'
_diffrn_measurement_method '\w scans'
_diffrn_orient_matrix_type 'CrysAlisPro convention (1999,Acta A55,543-557)'
_diffrn_orient_matrix_UB_11 -0.0587535000
_diffrn_orient_matrix_UB_12 0.1083438000
_diffrn_orient_matrix_UB_13 -0.0383819000
_diffrn_orient_matrix_UB_21 0.1464857000
_diffrn_orient_matrix_UB_22 0.0414741000
_diffrn_orient_matrix_UB_23 0.0005231000
_diffrn_orient_matrix_UB_31 -0.0076443000
_diffrn_orient_matrix_UB_32 -0.0349970000
_diffrn_orient_matrix_UB_33 -0.1179172000
_diffrn_radiation_monochromator mirror
_diffrn_radiation_probe x-ray
_diffrn_radiation_type 'Cu K\a'
_diffrn_radiation_wavelength 1.54184
_diffrn_reflns_av_R_equivalents 0.0555
_diffrn_reflns_av_unetI/netI 0.0557
_diffrn_reflns_Laue_measured_fraction_full 1.000
_diffrn_reflns_Laue_measured_fraction_max 1.000
_diffrn_reflns_limit_h_max 11
_diffrn_reflns_limit_h_min -11
_diffrn_reflns_limit_k_max 14
_diffrn_reflns_limit_k_min -14
_diffrn_reflns_limit_l_max 13
_diffrn_reflns_limit_l_min -14
_diffrn_reflns_number 7781
_diffrn_reflns_point_group_measured_fraction_full 1.000
_diffrn_reflns_point_group_measured_fraction_max 1.000
_diffrn_reflns_theta_full 65.085
_diffrn_reflns_theta_max 65.085
_diffrn_reflns_theta_min 4.536
_diffrn_source 'micro-focus sealed X-ray tube'
_diffrn_source_type 'PhotonJet (Cu) X-ray Source'
_exptl_absorpt_coefficient_mu 3.652
_exptl_absorpt_correction_T_max 0.455
_exptl_absorpt_correction_T_min 0.020
_exptl_absorpt_correction_type gaussian
_exptl_absorpt_process_details
;
CrysAlisPro 1.171.41.113a (Rigaku Oxford Diffraction, 2021)
Numerical absorption correction based on gaussian integration over
a multifaceted crystal model
Empirical absorption correction using spherical harmonics,
implemented in SCALE3 ABSPACK scaling algorithm.
;
_exptl_crystal_colour colourless
_exptl_crystal_colour_primary colourless
_exptl_crystal_density_diffrn 1.494
_exptl_crystal_description block
_exptl_crystal_F_000 720
_exptl_crystal_size_max 0.686
_exptl_crystal_size_mid 0.251
_exptl_crystal_size_min 0.08
_refine_diff_density_max 1.465
_refine_diff_density_min -1.058
_refine_diff_density_rms 0.145
_refine_ls_extinction_method none
_refine_ls_goodness_of_fit_ref 1.076
_refine_ls_hydrogen_treatment constr
_refine_ls_matrix_type full
_refine_ls_number_parameters 192
_refine_ls_number_reflns 2659
_refine_ls_number_restraints 0
_refine_ls_restrained_S_all 1.076
_refine_ls_R_factor_all 0.0771
_refine_ls_R_factor_gt 0.0752
_refine_ls_shift/su_max 0.000
_refine_ls_shift/su_mean 0.000
_refine_ls_structure_factor_coef Fsqd
_refine_ls_weighting_details 'w=1/[\s^2^(Fo^2^)+(0.1605P)^2^+1.5430P] where P=(Fo^2^+2Fc^2^)/3'
_refine_ls_weighting_scheme calc
_refine_ls_wR_factor_gt 0.2192
_refine_ls_wR_factor_ref 0.2225
_reflns_Friedel_coverage 0.000
_reflns_number_gt 2492
_reflns_number_total 2659
_reflns_threshold_expression 'I > 2\s(I)'
_cod_data_source_file d5cc04790k2.cif
_cod_data_source_block 20241024ay1_auto
_cod_depositor_comments 'Adding full bibliography for 1575616--1575620.cif.'
_cod_database_code 1575617
_shelx_shelxl_version_number 2018/3
_chemical_oxdiff_formula 'C H Br O'
_shelx_space_group_comment
;
The symmetry employed for this shelxl refinement is uniquely defined
by the following loop, which should always be used as a source of
symmetry information in preference to the above space-group names.
They are only intended as comments.
;
_reflns_odcompleteness_completeness 100.00
_reflns_odcompleteness_iscentric 1
_reflns_odcompleteness_theta 68.13
_olex2_refinement_description
;
1. Fixed Uiso
 At 1.2 times of:
  All C(H) groups, All C(H,H) groups
 At 1.5 times of:
  All C(H,H,H) groups, All O(H) groups
2.a Ternary CH refined with riding coordinates:
 C6(H6), C4(H4), C7(H7), C3(H3)
2.b Secondary CH2 refined with riding coordinates:
 C5(H5A,H5B), C11(H11A,H11B), C2(H2A,H2B)
2.c Aromatic/amide H refined with riding coordinates:
 C13(H13), C17(H17), C16(H16), C14(H14), C15(H15)
2.d Idealised Me refined as rotating group:
 C10(H10A,H10B,H10C)
2.e Idealised tetrahedral OH refined as rotating group:
 O2(H2)
;
_olex2_submission_special_instructions 'No special instructions were received'
_oxdiff_exptl_absorpt_empirical_details
;
Empirical correction (ABSPACK) includes:
- Absorption correction using spherical harmonics
- Frame scaling
;
_oxdiff_exptl_absorpt_empirical_full_max 2.036
_oxdiff_exptl_absorpt_empirical_full_min 0.444

loop_
_space_group_symop_operation_xyz
'x, y, z'
'-x, y+1/2, -z+1/2'
'-x, -y, -z'
'x, -y-1/2, z-1/2'

loop_
_atom_site_label
_atom_site_type_symbol
_atom_site_fract_x
_atom_site_fract_y
_atom_site_fract_z
_atom_site_U_iso_or_equiv
_atom_site_adp_type
_atom_site_occupancy
_atom_site_site_symmetry_order
_atom_site_calc_flag
_atom_site_refinement_flags_posn
_atom_site_refinement_flags_adp
_atom_site_refinement_flags_occupancy
_atom_site_disorder_assembly
_atom_site_disorder_group
Br1 Br 0.50426(6) 0.09861(4) 0.40651(4) 0.0521(3) Uani 1 1 d . . . . .
O2 O 0.7797(4) 0.1919(2) 0.3101(2) 0.0424(7) Uani 1 1 d . . . . .
H2 H 0.747373 0.185991 0.246078 0.064 Uiso 1 1 calc R U . . .
O1 O 0.8321(3) 0.5340(2) 0.3798(3) 0.0448(8) Uani 1 1 d . . . . .
O3 O 0.6125(4) 0.3286(3) 0.6131(2) 0.0570(10) Uani 1 1 d . . . . .
C8 C 0.6989(5) 0.2617(3) 0.3593(3) 0.0348(9) Uani 1 1 d . . . . .
C6 C 0.5145(5) 0.3278(4) 0.4243(4) 0.0414(10) Uani 1 1 d . . . . .
H6 H 0.420311 0.332518 0.438796 0.050 Uiso 1 1 calc R U . . .
C12 C 0.8258(5) 0.7005(4) 0.2900(4) 0.0436(10) Uani 1 1 d . . . . .
C9 C 0.6254(5) 0.3120(3) 0.5207(3) 0.0422(10) Uani 1 1 d . . . . .
C1 C 0.7566(5) 0.2778(3) 0.4805(3) 0.0369(9) Uani 1 1 d . . . . .
C4 C 0.6913(5) 0.3772(3) 0.3177(3) 0.0371(9) Uani 1 1 d . . . . .
H4 H 0.679735 0.381061 0.239057 0.044 Uiso 1 1 calc R U . . .
C5 C 0.5653(5) 0.4212(4) 0.3619(3) 0.0414(10) Uani 1 1 d . . . . .
H5A H 0.494512 0.443580 0.303572 0.050 Uiso 1 1 calc R U . . .
H5B H 0.591268 0.480411 0.409448 0.050 Uiso 1 1 calc R U . . .
C11 C 0.8447(6) 0.5829(4) 0.2815(4) 0.0454(11) Uani 1 1 d . . . . .
H11A H 0.776116 0.554827 0.224504 0.055 Uiso 1 1 calc R U . . .
H11B H 0.934535 0.568111 0.263612 0.055 Uiso 1 1 calc R U . . .
C7 C 0.5452(5) 0.2375(4) 0.3524(3) 0.0410(10) Uani 1 1 d . . . . .
H7 H 0.496722 0.247567 0.278680 0.049 Uiso 1 1 calc R U . . .
C3 C 0.8283(5) 0.4217(4) 0.3716(4) 0.0405(10) Uani 1 1 d . . . . .
H3 H 0.900325 0.398145 0.332222 0.049 Uiso 1 1 calc R U . . .
C2 C 0.8536(6) 0.3739(4) 0.4845(4) 0.0457(11) Uani 1 1 d . . . . .
H2A H 0.833227 0.424685 0.537140 0.055 Uiso 1 1 calc R U . . .
H2B H 0.948471 0.352017 0.503900 0.055 Uiso 1 1 calc R U . . .
C10 C 0.8270(5) 0.1831(4) 0.5416(4) 0.0436(10) Uani 1 1 d . . . . .
H10A H 0.765363 0.124199 0.533722 0.065 Uiso 1 1 calc R U . . .
H10B H 0.851508 0.200419 0.616507 0.065 Uiso 1 1 calc R U . . .
H10C H 0.908151 0.165372 0.512906 0.065 Uiso 1 1 calc R U . . .
C13 C 0.7794(5) 0.7456(4) 0.3786(4) 0.0511(11) Uani 1 1 d . . . . .
H13 H 0.760328 0.703080 0.434325 0.061 Uiso 1 1 calc R U . . .
C17 C 0.8541(5) 0.7643(4) 0.2079(4) 0.0508(11) Uani 1 1 d . . . . .
H17 H 0.885733 0.734884 0.148990 0.061 Uiso 1 1 calc R U . . .
C16 C 0.8353(6) 0.8730(5) 0.2129(6) 0.0607(15) Uani 1 1 d . . . . .
H16 H 0.853197 0.915730 0.156895 0.073 Uiso 1 1 calc R U . . .
C14 C 0.7616(6) 0.8538(5) 0.3837(5) 0.0624(14) Uani 1 1 d . . . . .
H14 H 0.730570 0.883423 0.442719 0.075 Uiso 1 1 calc R U . . .
C15 C 0.7898(6) 0.9175(4) 0.3016(6) 0.0629(16) Uani 1 1 d . . . . .
H15 H 0.778499 0.989921 0.305402 0.075 Uiso 1 1 calc R U . . .

loop_
_atom_site_aniso_label
_atom_site_aniso_U_11
_atom_site_aniso_U_22
_atom_site_aniso_U_33
_atom_site_aniso_U_23
_atom_site_aniso_U_13
_atom_site_aniso_U_12
Br1 0.0694(5) 0.0423(5) 0.0448(4) 0.00723(18) 0.0096(3) -0.0142(2)
O2 0.0684(19) 0.0349(15) 0.0271(14) -0.0015(12) 0.0174(14) 0.0041(14)
O1 0.0639(19) 0.0302(15) 0.0400(16) 0.0030(12) 0.0071(14) -0.0048(14)
O3 0.087(2) 0.064(2) 0.0230(16) 0.0022(14) 0.0187(16) 0.016(2)
C8 0.054(2) 0.031(2) 0.0206(17) -0.0005(15) 0.0102(16) -0.0004(17)
C6 0.049(2) 0.044(3) 0.033(2) 0.0043(19) 0.0124(17) 0.0018(19)
C12 0.045(2) 0.036(2) 0.050(2) 0.004(2) 0.0066(19) -0.0013(19)
C9 0.065(3) 0.036(2) 0.027(2) 0.0024(17) 0.0138(19) 0.002(2)
C1 0.056(2) 0.034(2) 0.0193(18) -0.0006(15) 0.0022(17) 0.0014(18)
C4 0.059(2) 0.034(2) 0.0193(17) 0.0014(16) 0.0088(17) -0.0021(19)
C5 0.059(3) 0.037(2) 0.027(2) 0.0060(17) 0.0057(18) 0.004(2)
C11 0.065(3) 0.036(2) 0.037(2) 0.0052(18) 0.011(2) -0.001(2)
C7 0.058(3) 0.039(2) 0.0254(19) 0.0049(16) 0.0052(17) -0.005(2)
C3 0.054(2) 0.030(2) 0.038(2) 0.0030(18) 0.0070(19) -0.0008(19)
C2 0.059(3) 0.040(2) 0.035(2) 0.001(2) -0.001(2) -0.008(2)
C10 0.060(3) 0.037(2) 0.033(2) 0.0039(17) 0.0057(19) 0.005(2)
C13 0.061(3) 0.041(3) 0.054(3) 0.006(2) 0.016(2) 0.002(2)
C17 0.052(2) 0.044(3) 0.057(3) 0.015(2) 0.012(2) -0.001(2)
C16 0.055(3) 0.044(3) 0.082(4) 0.024(3) 0.009(3) -0.003(2)
C14 0.067(3) 0.050(3) 0.072(4) -0.002(3) 0.018(3) 0.008(3)
C15 0.056(3) 0.034(2) 0.096(5) 0.009(3) 0.005(3) 0.004(2)

loop_
_atom_type_symbol
_atom_type_description
_atom_type_scat_dispersion_real
_atom_type_scat_dispersion_imag
_atom_type_scat_source
C C 0.0181 0.0091 'International Tables Vol C Tables 4.2.6.8 and 6.1.1.4'
H H 0.0000 0.0000 'International Tables Vol C Tables 4.2.6.8 and 6.1.1.4'
Br Br -0.6763 1.2805 'International Tables Vol C Tables 4.2.6.8 and 6.1.1.4'
O O 0.0492 0.0322 'International Tables Vol C Tables 4.2.6.8 and 6.1.1.4'

loop_
_exptl_crystal_face_index_h
_exptl_crystal_face_index_k
_exptl_crystal_face_index_l
_exptl_crystal_face_perp_dist
1 0 0 0.0399
-1 0 0 0.0399
1 -2 -8 0.2036
-1 2 8 0.4184
0 -8 0 0.1154
0 8 -1 0.0847
1 6 -6 0.1530
0 -5 -6 0.1667
0 -8 -2 0.1259
0 8 -1 0.0847

loop_
_geom_angle_atom_site_label_1
_geom_angle_atom_site_label_2
_geom_angle_atom_site_label_3
_geom_angle
_geom_angle_site_symmetry_1
_geom_angle_site_symmetry_3
_geom_angle_publ_flag
C11 O1 C3 112.4(4) . . ?
O2 C8 C1 112.0(3) . . ?
O2 C8 C4 116.5(3) . . ?
O2 C8 C7 118.5(4) . . ?
C1 C8 C4 101.3(3) . . ?
C7 C8 C1 106.3(3) . . ?
C7 C8 C4 100.2(3) . . ?
C9 C6 C5 104.9(4) . . ?
C9 C6 C7 100.9(4) . . ?
C7 C6 C5 99.3(3) . . ?
C13 C12 C11 121.5(4) . . ?
C17 C12 C11 119.0(5) . . ?
C17 C12 C13 119.4(5) . . ?
O3 C9 C6 124.9(5) . . ?
O3 C9 C1 126.7(4) . . ?
C6 C9 C1 108.3(3) . . ?
C9 C1 C8 99.8(3) . . ?
C9 C1 C2 108.6(4) . . ?
C9 C1 C10 113.3(4) . . ?
C2 C1 C8 105.1(3) . . ?
C10 C1 C8 116.9(4) . . ?
C10 C1 C2 112.1(4) . . ?
C5 C4 C8 102.5(3) . . ?
C3 C4 C8 102.2(3) . . ?
C3 C4 C5 114.5(4) . . ?
C4 C5 C6 104.6(4) . . ?
O1 C11 C12 110.1(4) . . ?
C8 C7 Br1 114.8(3) . . ?
C6 C7 Br1 113.5(3) . . ?
C6 C7 C8 96.2(3) . . ?
O1 C3 C4 114.5(4) . . ?
O1 C3 C2 109.3(4) . . ?
C4 C3 C2 105.3(4) . . ?
C3 C2 C1 106.1(4) . . ?
C14 C13 C12 120.2(5) . . ?
C12 C17 C16 120.2(5) . . ?
C15 C16 C17 120.1(5) . . ?
C15 C14 C13 120.3(6) . . ?
C14 C15 C16 119.8(5) . . ?

loop_
_geom_bond_atom_site_label_1
_geom_bond_atom_site_label_2
_geom_bond_distance
_geom_bond_site_symmetry_2
_geom_bond_publ_flag
Br1 C7 1.959(4) . ?
O2 C8 1.405(5) . ?
O1 C11 1.410(6) . ?
O1 C3 1.431(6) . ?
O3 C9 1.210(6) . ?
C8 C1 1.553(5) . ?
C8 C4 1.556(6) . ?
C8 C7 1.538(6) . ?
C6 C9 1.509(7) . ?
C6 C5 1.552(6) . ?
C6 C7 1.525(7) . ?
C12 C11 1.513(7) . ?
C12 C13 1.398(7) . ?
C12 C17 1.380(7) . ?
C9 C1 1.531(7) . ?
C1 C2 1.548(6) . ?
C1 C10 1.533(6) . ?
C4 C5 1.550(7) . ?
C4 C3 1.520(7) . ?
C3 C2 1.530(6) . ?
C13 C14 1.390(8) . ?
C17 C16 1.397(8) . ?
C16 C15 1.391(10) . ?
C14 C15 1.377(10) . ?

loop_
_exptl_oxdiff_crystal_face_indexfrac_h
_exptl_oxdiff_crystal_face_indexfrac_k
_exptl_oxdiff_crystal_face_indexfrac_l
_exptl_oxdiff_crystal_face_x
_exptl_oxdiff_crystal_face_y
_exptl_oxdiff_crystal_face_z
1.0000 -0.0000 -0.0000 -0.0588 0.1465 -0.0076
-1.0000 0.0000 0.0000 0.0588 -0.1465 0.0076
1.1156 -2.4166 -7.8176 -0.0273 0.0591 0.9979
-1.0487 2.4159 7.8189 0.0233 -0.0493 -0.9985
-0.1778 -8.2496 0.0196 -0.8841 -0.3682 0.2878
0.2859 8.1633 -1.1846 0.9131 0.3798 -0.1482
0.6735 5.7829 -5.8291 0.8107 0.3355 0.4798
0.4597 -5.4734 -6.1071 -0.3856 -0.1629 0.9082
0.0510 -7.9061 -2.3267 -0.7703 -0.3217 0.5507
0.2668 8.1838 -1.0366 0.9108 0.3780 -0.1662
